data_7026929
loop_
_publ_author_name
'Bazzicalupi, Carla'
'Bencini, Andrea'
'Ciattini, Samuele'
'Denat, Franck'
'D\'esog\`ere, Pauline'
'Goze, Christine'
'Matera, Irene'
'Valtancoli, Barbara'

_publ_section_title
;
 Proton and metal binding by cyclen-based highly rigid cryptands.
;
_journal_issue 48
_journal_name_full 'Dalton transactions (Cambridge, England : 2003)'
_journal_page_first 11643
_journal_page_last 11653
_journal_paper_doi 10.1039/c0dt00948b
_journal_volume 39
_journal_year 2010
_chemical_formula_sum 'C24 H31 Cu F12 N5 O P2'
_chemical_formula_weight 759.02
_chemical_name_systematic
;
?
;
_space_group_IT_number 14
_symmetry_cell_setting monoclinic
_symmetry_space_group_name_Hall '-P 2yn'
_symmetry_space_group_name_H-M 'P 1 21/n 1'
_atom_sites_solution_hydrogens geom
_atom_sites_solution_primary direct
_atom_sites_solution_secondary difmap
_audit_creation_method SHELXL-97
_cell_angle_alpha 90.00
_cell_angle_beta 92.338(7)
_cell_angle_gamma 90.00
_cell_formula_units_Z 4
_cell_length_a 11.3780(9)
_cell_length_b 19.190(2)
_cell_length_c 13.4790(10)
_cell_measurement_reflns_used 3000
_cell_measurement_temperature 150
_cell_measurement_theta_max 22.00
_cell_measurement_theta_min 4.00
_cell_volume 2940.6(4)
_computing_cell_refinement
;
CrysAlis RED, Oxford Diffraction Ltd.,
Version 1.171.32.5 (release 08-05-2007 CrysAlis171 .NET)
(compiled May 8 2007,13:10:02)
;
_computing_data_collection
;
CrysAlis CCD, Oxford Diffraction Ltd.,
Version 1.171.32.5 (release 08-05-2007 CrysAlis171 .NET)
(compiled May 8 2007,13:10:02)
;
_computing_data_reduction
;
CrysAlis RED, Oxford Diffraction Ltd.,
Version 1.171.32.5 (release 08-05-2007 CrysAlis171 .NET)
(compiled May 8 2007,13:10:02)
;
_computing_molecular_graphics 'ORTEP3 Ver. 1.01\b (Farrugia, 1997)'
_computing_publication_material 'PARST93 (Nardelli, 1993)'
_computing_structure_refinement 'SHELXL-97 (Sheldrick, 1997)'
_computing_structure_solution 'SIR97 (Altomare 1997)'
_diffrn_ambient_temperature 150
_diffrn_detector_area_resol_mean 16.4547
_diffrn_measured_fraction_theta_full 0.989
_diffrn_measured_fraction_theta_max 0.989
_diffrn_radiation_monochromator graphite
_diffrn_radiation_source 'fine-focus sealed tube'
_diffrn_radiation_type MoK\a
_diffrn_radiation_wavelength 0.71073
_diffrn_reflns_av_R_equivalents 0.0483
_diffrn_reflns_av_sigmaI/netI 0.0668
_diffrn_reflns_limit_h_max 13
_diffrn_reflns_limit_h_min -13
_diffrn_reflns_limit_k_max 21
_diffrn_reflns_limit_k_min -22
_diffrn_reflns_limit_l_max 16
_diffrn_reflns_limit_l_min -16
_diffrn_reflns_number 16899
_diffrn_reflns_theta_full 25.03
_diffrn_reflns_theta_max 25.03
_diffrn_reflns_theta_min 3.74
_diffrn_standards_interval_count infinity
_diffrn_standards_interval_time infinity
_diffrn_standards_number 0
_exptl_absorpt_coefficient_mu 0.958
_exptl_absorpt_correction_T_max 1.00
_exptl_absorpt_correction_T_min 0.82
_exptl_absorpt_correction_type multi-scan
_exptl_absorpt_process_details
;
CrysAlis RED, Oxford Diffraction Ltd.,
Version 1.171.32.29 (release 10-06-2008 CrysAlis171 .NET)
(compiled Jun 10 2008,16:49:55)
Empirical absorption correction using spherical harmonics,
implemented in SCALE3 ABSPACK scaling algorithm.
;
_exptl_crystal_colour blue
_exptl_crystal_density_diffrn 1.714
_exptl_crystal_density_method 'not measured'
_exptl_crystal_description prismatic
_exptl_crystal_F_000 1540
_exptl_crystal_size_max 0.3
_exptl_crystal_size_mid 0.2
_exptl_crystal_size_min 0.1
_refine_diff_density_max 2.403
_refine_diff_density_min -0.637
_refine_diff_density_rms 0.145
_refine_ls_extinction_method none
_refine_ls_goodness_of_fit_ref 1.053
_refine_ls_hydrogen_treatment constr
_refine_ls_matrix_type full
_refine_ls_number_parameters 407
_refine_ls_number_reflns 5147
_refine_ls_number_restraints 0
_refine_ls_restrained_S_all 1.053
_refine_ls_R_factor_all 0.1136
_refine_ls_R_factor_gt 0.0807
_refine_ls_shift/su_max 0.002
_refine_ls_shift/su_mean 0.000
_refine_ls_structure_factor_coef Fsqd
_refine_ls_weighting_details 'calc w=1/[\s^2^(Fo^2^)+(0.1279P)^2^+14.5520P] where P=(Fo^2^+2Fc^2^)/3'
_refine_ls_weighting_scheme calc
_refine_ls_wR_factor_gt 0.2220
_refine_ls_wR_factor_ref 0.2401
_reflns_number_gt 3533
_reflns_number_total 5147
_reflns_threshold_expression >2sigma(I)
_cod_data_source_file c0dt00948b.txt
_cod_data_source_block '[CuL1](PF6)2CH3CN'
_cod_original_sg_symbol_H-M P21/n
_cod_database_code 7026929

loop_
_symmetry_equiv_pos_as_xyz
'x, y, z'
'-x+1/2, y+1/2, -z+1/2'
'-x, -y, -z'
'x-1/2, -y-1/2, z-1/2'

loop_
_atom_site_label
_atom_site_type_symbol
_atom_site_fract_x
_atom_site_fract_y
_atom_site_fract_z
_atom_site_U_iso_or_equiv
_atom_site_adp_type
_atom_site_occupancy
_atom_site_symmetry_multiplicity
_atom_site_calc_flag
_atom_site_refinement_flags
Cu1 Cu 0.28267(7) 0.19630(4) 0.95925(6) 0.0225(3) Uani 1 1 d .
P1 P 0.72900(17) 0.26960(11) 0.96209(14) 0.0295(5) Uani 1 1 d .
F11 F 0.7928(5) 0.2009(3) 0.9317(6) 0.081(2) Uani 1 1 d .
F12 F 0.8311(6) 0.2858(4) 1.0411(5) 0.095(3) Uani 1 1 d .
F13 F 0.6547(8) 0.2300(4) 1.0396(6) 0.101(3) Uani 1 1 d .
F14 F 0.6639(5) 0.3371(3) 0.9958(6) 0.090(2) Uani 1 1 d .
F15 F 0.8031(7) 0.3105(4) 0.8854(6) 0.100(3) Uani 1 1 d .
F16 F 0.6274(5) 0.2521(5) 0.8834(5) 0.104(3) Uani 1 1 d .
P2 P 0.0039(2) 0.00699(13) 0.76901(18) 0.0433(6) Uani 1 1 d .
F21 F 0.1093(5) 0.0316(3) 0.8438(5) 0.0715(18) Uani 1 1 d .
F22 F 0.0470(6) -0.0716(3) 0.7821(5) 0.0718(17) Uani 1 1 d .
F23 F 0.0833(9) 0.0180(5) 0.6805(6) 0.131(3) Uani 1 1 d .
F24 F -0.0728(5) -0.0030(3) 0.8642(5) 0.0745(19) Uani 1 1 d .
F25 F -0.0391(6) 0.0862(3) 0.7611(5) 0.083(2) Uani 1 1 d .
F26 F -0.1066(8) -0.0152(5) 0.7040(6) 0.123(3) Uani 1 1 d .
N1 N 0.2742(4) 0.1974(3) 1.1076(4) 0.0207(12) Uani 1 1 d .
C1 C 0.1421(7) 0.2145(5) 1.1167(6) 0.0386(19) Uani 1 1 d .
H1A H 0.1195 0.2056 1.1842 0.046 Uiso 1 1 calc R
H1B H 0.1290 0.2636 1.1028 0.046 Uiso 1 1 calc R
C2 C 0.0668(7) 0.1715(5) 1.0460(6) 0.039(2) Uani 1 1 d .
H2A H 0.0636 0.1240 1.0703 0.047 Uiso 1 1 calc R
H2B H -0.0127 0.1899 1.0434 0.047 Uiso 1 1 calc R
N2 N 0.1122(5) 0.1714(4) 0.9454(5) 0.0335(15) Uani 1 1 d .
H2 H 0.1023 0.1290 0.9162 0.040 Uiso 1 1 calc R
C3 C 0.0753(7) 0.2281(4) 0.8763(6) 0.0359(18) Uani 1 1 d .
H3A H 0.0845 0.2728 0.9093 0.043 Uiso 1 1 calc R
H3B H -0.0070 0.2223 0.8562 0.043 Uiso 1 1 calc R
C4 C 0.1507(6) 0.2260(5) 0.7849(6) 0.0351(18) Uani 1 1 d .
H4A H 0.1189 0.1914 0.7388 0.042 Uiso 1 1 calc R
H4B H 0.1467 0.2709 0.7520 0.042 Uiso 1 1 calc R
N3 N 0.2770(5) 0.2088(3) 0.8112(4) 0.0245(13) Uani 1 1 d .
C5 C 0.3584(7) 0.2692(4) 0.7922(5) 0.0308(17) Uani 1 1 d .
H5A H 0.3315 0.2935 0.7324 0.037 Uiso 1 1 calc R
H5B H 0.4370 0.2517 0.7821 0.037 Uiso 1 1 calc R
C6 C 0.3615(7) 0.3191(4) 0.8790(5) 0.0316(17) Uani 1 1 d .
H6A H 0.4212 0.3544 0.8702 0.038 Uiso 1 1 calc R
H6B H 0.2860 0.3421 0.8834 0.038 Uiso 1 1 calc R
N4 N 0.3891(5) 0.2783(3) 0.9712(4) 0.0289(14) Uani 1 1 d .
H4 H 0.4656 0.2643 0.9733 0.035 Uiso 1 1 calc R
C7 C 0.3600(7) 0.3116(4) 1.0663(5) 0.0324(17) Uani 1 1 d .
H7A H 0.2858 0.3363 1.0584 0.039 Uiso 1 1 calc R
H7B H 0.4207 0.3449 1.0861 0.039 Uiso 1 1 calc R
C8 C 0.3510(7) 0.2554(4) 1.1453(5) 0.0348(18) Uani 1 1 d .
H8A H 0.4288 0.2375 1.1630 0.042 Uiso 1 1 calc R
H8B H 0.3186 0.2752 1.2045 0.042 Uiso 1 1 calc R
C9 C 0.3002(6) 0.1296(4) 1.1579(5) 0.0299(17) Uani 1 1 d .
H9A H 0.2446 0.0947 1.1332 0.036 Uiso 1 1 calc R
H9B H 0.2907 0.1347 1.2287 0.036 Uiso 1 1 calc R
C10 C 0.4242(6) 0.1053(3) 1.1399(5) 0.0266(16) Uani 1 1 d .
C11 C 0.5087(7) 0.0908(4) 1.2157(5) 0.0350(18) Uani 1 1 d .
H11 H 0.4882 0.0954 1.2815 0.042 Uiso 1 1 calc R
C12 C 0.6230(8) 0.0696(4) 1.1955(6) 0.0381(19) Uani 1 1 d .
H12 H 0.6760 0.0601 1.2481 0.046 Uiso 1 1 calc R
C13 C 0.6588(7) 0.0626(4) 1.1002(6) 0.0358(18) Uani 1 1 d .
H13 H 0.7357 0.0496 1.0880 0.043 Uiso 1 1 calc R
C14 C 0.5771(6) 0.0753(3) 1.0208(6) 0.0276(16) Uani 1 1 d .
C15 C 0.4632(6) 0.0941(4) 1.0456(5) 0.0262(15) Uani 1 1 d .
O1 O 0.3932(4) 0.1067(2) 0.9594(3) 0.0242(11) Uani 1 1 d .
C16 C 0.4687(6) 0.1004(4) 0.8795(5) 0.0264(15) Uani 1 1 d .
C17 C 0.5791(6) 0.0792(3) 0.9132(5) 0.0261(15) Uani 1 1 d .
C18 C 0.6643(7) 0.0721(4) 0.8416(6) 0.0350(18) Uani 1 1 d .
H18A H 0.7407 0.0585 0.8596 0.042 Uiso 1 1 calc R
C19 C 0.6318(7) 0.0860(4) 0.7434(6) 0.039(2) Uani 1 1 d .
H19 H 0.6864 0.0789 0.6949 0.047 Uiso 1 1 calc R
C20 C 0.5199(7) 0.1104(4) 0.7149(6) 0.0328(17) Uani 1 1 d .
H20 H 0.5030 0.1214 0.6486 0.039 Uiso 1 1 calc R
C21 C 0.4331(6) 0.1187(4) 0.7839(5) 0.0269(16) Uani 1 1 d .
C22 C 0.3120(6) 0.1443(4) 0.7556(5) 0.0293(16) Uani 1 1 d .
H22A H 0.3077 0.1542 0.6849 0.035 Uiso 1 1 calc R
H22B H 0.2559 0.1076 0.7679 0.035 Uiso 1 1 calc R
N35 N 0.6024(7) 0.0898(4) 0.4693(5) 0.0470(18) Uani 1 1 d .
C36 C 0.6476(8) 0.0375(5) 0.4829(6) 0.0390(19) Uani 1 1 d .
C37 C 0.7081(9) -0.0275(5) 0.4996(8) 0.060(3) Uani 1 1 d .
H37A H 0.7551 -0.0377 0.4439 0.090 Uiso 1 1 calc R
H37B H 0.6516 -0.0641 0.5074 0.090 Uiso 1 1 calc R
H37C H 0.7578 -0.0241 0.5587 0.090 Uiso 1 1 calc R

loop_
_atom_site_aniso_label
_atom_site_aniso_U_11
_atom_site_aniso_U_22
_atom_site_aniso_U_33
_atom_site_aniso_U_23
_atom_site_aniso_U_13
_atom_site_aniso_U_12
Cu1 0.0196(4) 0.0226(5) 0.0251(5) 0.0010(3) -0.0004(3) 0.0002(4)
P1 0.0264(10) 0.0335(12) 0.0287(10) -0.0032(8) 0.0014(8) -0.0033(8)
F11 0.044(3) 0.068(4) 0.129(5) -0.051(4) -0.002(3) 0.005(3)
F12 0.061(4) 0.130(6) 0.091(5) -0.058(4) -0.033(3) 0.024(4)
F13 0.139(7) 0.065(5) 0.103(6) 0.015(4) 0.058(5) -0.022(4)
F14 0.042(3) 0.054(4) 0.173(7) -0.041(4) 0.005(4) 0.010(3)
F15 0.089(5) 0.119(7) 0.095(5) 0.044(4) 0.030(4) -0.005(5)
F16 0.047(4) 0.162(8) 0.100(5) -0.065(5) -0.033(3) 0.024(4)
P2 0.0364(12) 0.0423(14) 0.0510(13) 0.0024(10) -0.0012(10) -0.0042(10)
F21 0.055(4) 0.048(4) 0.109(5) -0.011(3) -0.028(3) 0.004(3)
F22 0.085(4) 0.037(3) 0.094(4) -0.017(3) 0.019(3) 0.006(3)
F23 0.162(9) 0.144(8) 0.093(6) 0.025(5) 0.073(6) 0.016(7)
F24 0.067(4) 0.070(4) 0.089(4) 0.016(3) 0.030(3) 0.025(3)
F25 0.068(4) 0.053(4) 0.125(6) 0.035(4) -0.023(4) 0.009(3)
F26 0.109(7) 0.120(7) 0.135(7) -0.024(5) -0.066(5) -0.025(5)
N1 0.012(3) 0.017(3) 0.033(3) 0.000(2) 0.000(2) 0.003(2)
C1 0.038(5) 0.042(5) 0.037(4) 0.003(4) 0.013(4) 0.012(4)
C2 0.023(4) 0.052(5) 0.042(5) 0.012(4) 0.005(3) 0.005(4)
N2 0.028(3) 0.035(4) 0.038(4) 0.001(3) 0.000(3) -0.001(3)
C3 0.030(4) 0.040(5) 0.038(4) 0.006(4) -0.001(3) 0.010(4)
C4 0.023(4) 0.042(5) 0.040(4) 0.003(4) -0.009(3) 0.006(3)
N3 0.024(3) 0.024(3) 0.025(3) 0.000(2) -0.004(2) -0.001(2)
C5 0.034(4) 0.025(4) 0.033(4) 0.004(3) 0.003(3) -0.008(3)
C6 0.033(4) 0.028(4) 0.035(4) 0.005(3) 0.004(3) -0.001(3)
N4 0.025(3) 0.029(3) 0.032(3) 0.001(3) -0.002(3) -0.001(3)
C7 0.039(4) 0.022(4) 0.036(4) -0.004(3) -0.002(3) 0.000(3)
C8 0.042(5) 0.032(4) 0.030(4) -0.004(3) -0.007(3) 0.010(4)
C9 0.034(4) 0.031(4) 0.025(4) 0.005(3) 0.002(3) -0.002(3)
C10 0.037(4) 0.008(3) 0.034(4) 0.002(3) -0.002(3) -0.001(3)
C11 0.049(5) 0.030(4) 0.025(4) 0.007(3) -0.011(3) -0.004(4)
C12 0.048(5) 0.029(5) 0.036(4) 0.006(3) -0.017(4) 0.003(4)
C13 0.028(4) 0.024(4) 0.055(5) 0.003(4) -0.007(3) 0.003(3)
C14 0.024(4) 0.010(4) 0.048(4) 0.003(3) -0.005(3) -0.001(3)
C15 0.029(4) 0.015(4) 0.033(4) 0.003(3) -0.009(3) -0.004(3)
O1 0.022(2) 0.024(3) 0.027(2) 0.002(2) 0.0008(19) 0.000(2)
C16 0.027(4) 0.023(4) 0.030(4) -0.001(3) 0.006(3) 0.002(3)
C17 0.026(4) 0.014(4) 0.039(4) -0.002(3) 0.001(3) -0.003(3)
C18 0.028(4) 0.020(4) 0.057(5) 0.000(4) 0.009(4) 0.007(3)
C19 0.041(5) 0.026(4) 0.053(5) -0.001(4) 0.023(4) -0.004(4)
C20 0.040(4) 0.029(4) 0.030(4) -0.003(3) 0.007(3) -0.002(3)
C21 0.029(4) 0.023(4) 0.028(4) -0.004(3) 0.003(3) -0.006(3)
C22 0.032(4) 0.032(4) 0.024(4) -0.006(3) 0.001(3) 0.002(3)
N35 0.052(5) 0.041(5) 0.048(4) -0.001(4) 0.003(3) -0.001(4)
C36 0.041(5) 0.044(6) 0.032(4) -0.005(4) 0.001(3) -0.008(4)
C37 0.062(7) 0.043(6) 0.075(7) -0.004(5) -0.009(5) 0.006(5)

loop_
_atom_type_symbol
_atom_type_description
_atom_type_scat_dispersion_real
_atom_type_scat_dispersion_imag
_atom_type_scat_source
C C 0.0033 0.0016 'International Tables Vol C Tables 4.2.6.8 and 6.1.1.4'
H H 0.0000 0.0000 'International Tables Vol C Tables 4.2.6.8 and 6.1.1.4'
N N 0.0061 0.0033 'International Tables Vol C Tables 4.2.6.8 and 6.1.1.4'
O O 0.0106 0.0060 'International Tables Vol C Tables 4.2.6.8 and 6.1.1.4'
P P 0.1023 0.0942 'International Tables Vol C Tables 4.2.6.8 and 6.1.1.4'
Cu Cu 0.3201 1.2651 'International Tables Vol C Tables 4.2.6.8 and 6.1.1.4'
F F 0.0171 0.0103 'International Tables Vol C Tables 4.2.6.8 and 6.1.1.4'

loop_
_geom_angle_atom_site_label_1
_geom_angle_atom_site_label_2
_geom_angle_atom_site_label_3
_geom_angle
N4 Cu1 N2 141.5(3)
N4 Cu1 N1 88.0(2)
N2 Cu1 N1 90.5(2)
N4 Cu1 N3 88.9(2)
N2 Cu1 N3 86.8(2)
N1 Cu1 N3 171.2(2)
N4 Cu1 O1 106.3(2)
N2 Cu1 O1 112.2(2)
N1 Cu1 O1 93.43(19)
N3 Cu1 O1 95.3(2)
F11 P1 F14 178.1(4)
F11 P1 F13 92.0(4)
F14 P1 F13 86.2(4)
F11 P1 F16 88.8(4)
F14 P1 F16 91.7(4)
F13 P1 F16 86.8(5)
F11 P1 F12 90.3(4)
F14 P1 F12 89.1(4)
F13 P1 F12 92.7(5)
F16 P1 F12 179.0(5)
F11 P1 F15 89.0(4)
F14 P1 F15 92.9(4)
F13 P1 F15 179.0(5)
F16 P1 F15 93.6(5)
F12 P1 F15 86.9(5)
F23 P2 F26 95.0(6)
F23 P2 F22 91.6(4)
F26 P2 F22 92.3(4)
F23 P2 F24 177.0(5)
F26 P2 F24 88.0(5)
F22 P2 F24 88.5(3)
F23 P2 F25 90.3(5)
F26 P2 F25 89.2(4)
F22 P2 F25 177.5(4)
F24 P2 F25 89.5(4)
F23 P2 F21 90.0(5)
F26 P2 F21 174.7(5)
F22 P2 F21 89.5(3)
F24 P2 F21 87.1(4)
F25 P2 F21 88.9(3)
C9 N1 C8 113.1(5)
C9 N1 C1 108.9(5)
C8 N1 C1 111.8(6)
C9 N1 Cu1 115.3(4)
C8 N1 Cu1 107.3(4)
C1 N1 Cu1 99.7(4)
C2 C1 N1 111.3(6)
N2 C2 C1 111.9(6)
C2 N2 C3 118.5(6)
C2 N2 Cu1 106.9(5)
C3 N2 Cu1 97.6(5)
N2 C3 C4 109.5(6)
N3 C4 C3 112.2(6)
C22 N3 C5 111.6(5)
C22 N3 C4 109.3(5)
C5 N3 C4 112.3(6)
C22 N3 Cu1 113.4(4)
C5 N3 Cu1 105.4(4)
C4 N3 Cu1 104.6(4)
N3 C5 C6 110.5(6)
N4 C6 C5 108.0(6)
C7 N4 C6 116.6(6)
C7 N4 Cu1 104.7(4)
C6 N4 Cu1 104.0(4)
N4 C7 C8 108.9(6)
N1 C8 C7 110.2(6)
N1 C9 C10 111.4(6)
C15 C10 C11 113.8(7)
C15 C10 C9 122.2(6)
C11 C10 C9 124.0(7)
C10 C11 C12 122.1(7)
C13 C12 C11 121.7(7)
C12 C13 C14 118.8(7)
C15 C14 C13 116.9(7)
C15 C14 C17 106.1(6)
C13 C14 C17 136.8(7)
C10 C15 C14 126.6(7)
C10 C15 O1 122.9(6)
C14 C15 O1 110.2(6)
C15 O1 C16 106.0(5)
C15 O1 Cu1 117.0(4)
C16 O1 Cu1 116.5(4)
C21 C16 C17 127.7(7)
C21 C16 O1 121.8(6)
C17 C16 O1 110.4(6)
C16 C17 C18 116.6(7)
C16 C17 C14 107.0(6)
C18 C17 C14 136.2(7)
C19 C18 C17 118.3(7)
C18 C19 C20 122.2(7)
C21 C20 C19 121.2(7)
C16 C21 C20 114.0(7)
C16 C21 C22 123.6(6)
C20 C21 C22 122.4(6)
N3 C22 C21 113.6(6)
N35 C36 C37 178.2(10)

loop_
_geom_bond_atom_site_label_1
_geom_bond_atom_site_label_2
_geom_bond_distance
Cu1 N4 1.988(6)
Cu1 N2 1.998(6)
Cu1 N1 2.005(6)
Cu1 N3 2.008(5)
Cu1 O1 2.131(5)
P1 F11 1.567(6)
P1 F14 1.569(6)
P1 F13 1.567(6)
P1 F16 1.573(6)
P1 F12 1.574(6)
P1 F15 1.570(7)
P2 F23 1.540(7)
P2 F26 1.562(7)
P2 F22 1.593(6)
P2 F24 1.593(6)
P2 F25 1.598(6)
P2 F21 1.607(6)
N1 C9 1.492(9)
N1 C8 1.491(10)
N1 C1 1.549(9)
C1 C2 1.503(12)
C2 N2 1.470(10)
N2 C3 1.481(10)
C3 C4 1.530(11)
C4 N3 1.504(9)
N3 C22 1.510(9)
N3 C5 1.510(9)
C5 C6 1.511(10)
C6 N4 1.492(9)
N4 C7 1.481(9)
C7 C8 1.523(11)
C9 C10 1.514(10)
C10 C15 1.379(10)
C10 C11 1.403(10)
C11 C12 1.400(12)
C12 C13 1.370(11)
C13 C14 1.410(10)
C14 C15 1.399(10)
C14 C17 1.453(10)
C15 O1 1.402(8)
O1 C16 1.409(8)
C16 C21 1.380(10)
C16 C17 1.380(10)
C17 C18 1.402(10)
C18 C19 1.386(12)
C19 C20 1.396(12)
C20 C21 1.393(10)
C21 C22 1.498(10)
N35 C36 1.138(11)
C36 C37 1.438(13)

loop_
_geom_torsion_atom_site_label_1
_geom_torsion_atom_site_label_2
_geom_torsion_atom_site_label_3
_geom_torsion_atom_site_label_4
_geom_torsion
N4 Cu1 N1 C9 -128.3(5)
N2 Cu1 N1 C9 90.2(5)
N3 Cu1 N1 C9 162.7(13)
O1 Cu1 N1 C9 -22.0(5)
N4 Cu1 N1 C8 -1.3(4)
N2 Cu1 N1 C8 -142.8(4)
N3 Cu1 N1 C8 -70.3(16)
O1 Cu1 N1 C8 105.0(4)
N4 Cu1 N1 C1 115.3(4)
N2 Cu1 N1 C1 -26.2(5)
N3 Cu1 N1 C1 46.3(16)
O1 Cu1 N1 C1 -138.4(4)
C9 N1 C1 C2 -76.2(7)
C8 N1 C1 C2 158.1(6)
Cu1 N1 C1 C2 45.0(7)
N1 C1 C2 N2 -47.1(9)
C1 C2 N2 C3 -87.0(8)
C1 C2 N2 Cu1 21.8(8)
N4 Cu1 N2 C2 -83.6(6)
N1 Cu1 N2 C2 3.9(5)
N3 Cu1 N2 C2 -167.8(5)
O1 Cu1 N2 C2 97.8(5)
N4 Cu1 N2 C3 39.4(6)
N1 Cu1 N2 C3 126.8(5)
N3 Cu1 N2 C3 -44.8(5)
O1 Cu1 N2 C3 -139.3(4)
C2 N2 C3 C4 168.9(7)
Cu1 N2 C3 C4 55.0(7)
N2 C3 C4 N3 -38.9(9)
C3 C4 N3 C22 122.1(7)
C3 C4 N3 C5 -113.5(7)
C3 C4 N3 Cu1 0.3(7)
N4 Cu1 N3 C22 124.9(5)
N2 Cu1 N3 C22 -93.4(5)
N1 Cu1 N3 C22 -166.1(13)
O1 Cu1 N3 C22 18.6(5)
N4 Cu1 N3 C5 2.5(4)
N2 Cu1 N3 C5 144.2(5)
N1 Cu1 N3 C5 71.5(16)
O1 Cu1 N3 C5 -103.8(4)
N4 Cu1 N3 C4 -116.0(5)
N2 Cu1 N3 C4 25.7(5)
N1 Cu1 N3 C4 -47.0(17)
O1 Cu1 N3 C4 137.7(5)
C22 N3 C5 C6 -153.2(6)
C4 N3 C5 C6 83.6(7)
Cu1 N3 C5 C6 -29.7(7)
N3 C5 C6 N4 52.5(8)
C5 C6 N4 C7 -161.2(6)
C5 C6 N4 Cu1 -46.6(6)
N2 Cu1 N4 C7 63.8(6)
N1 Cu1 N4 C7 -24.5(4)
N3 Cu1 N4 C7 147.3(5)
O1 Cu1 N4 C7 -117.5(4)
N2 Cu1 N4 C6 -59.0(6)
N1 Cu1 N4 C6 -147.4(5)
N3 Cu1 N4 C6 24.4(5)
O1 Cu1 N4 C6 119.6(4)
C6 N4 C7 C8 159.5(6)
Cu1 N4 C7 C8 45.3(7)
C9 N1 C8 C7 155.1(6)
C1 N1 C8 C7 -81.4(7)
Cu1 N1 C8 C7 26.9(7)
N4 C7 C8 N1 -49.3(8)
C8 N1 C9 C10 -62.5(8)
C1 N1 C9 C10 172.5(6)
Cu1 N1 C9 C10 61.5(7)
N1 C9 C10 C15 -58.4(9)
N1 C9 C10 C11 122.8(7)
C15 C10 C11 C12 2.3(11)
C9 C10 C11 C12 -178.8(7)
C10 C11 C12 C13 0.7(12)
C11 C12 C13 C14 -1.7(12)
C12 C13 C14 C15 -0.4(10)
C12 C13 C14 C17 174.1(8)
C11 C10 C15 C14 -4.6(10)
C9 C10 C15 C14 176.4(7)
C11 C10 C15 O1 -178.8(6)
C9 C10 C15 O1 2.3(10)
C13 C14 C15 C10 3.8(11)
C17 C14 C15 C10 -172.3(7)
C13 C14 C15 O1 178.6(6)
C17 C14 C15 O1 2.5(7)
C10 C15 O1 C16 170.6(6)
C14 C15 O1 C16 -4.4(7)
C10 C15 O1 Cu1 38.8(8)
C14 C15 O1 Cu1 -136.3(5)
N4 Cu1 O1 C15 63.4(5)
N2 Cu1 O1 C15 -117.5(5)
N1 Cu1 O1 C15 -25.5(5)
N3 Cu1 O1 C15 153.8(4)
N4 Cu1 O1 C16 -63.4(5)
N2 Cu1 O1 C16 115.7(5)
N1 Cu1 O1 C16 -152.3(4)
N3 Cu1 O1 C16 26.9(5)
C15 O1 C16 C21 -171.0(6)
Cu1 O1 C16 C21 -38.9(8)
C15 O1 C16 C17 4.7(7)
Cu1 O1 C16 C17 136.9(5)
C21 C16 C17 C18 -3.3(11)
O1 C16 C17 C18 -178.8(6)
C21 C16 C17 C14 172.2(7)
O1 C16 C17 C14 -3.3(8)
C15 C14 C17 C16 0.5(8)
C13 C14 C17 C16 -174.4(8)
C15 C14 C17 C18 174.7(8)
C13 C14 C17 C18 -0.2(14)
C16 C17 C18 C19 -0.6(10)
C14 C17 C18 C19 -174.4(8)
C17 C18 C19 C20 3.7(11)
C18 C19 C20 C21 -3.3(12)
C17 C16 C21 C20 3.8(11)
O1 C16 C21 C20 178.8(6)
C17 C16 C21 C22 -177.1(7)
O1 C16 C21 C22 -2.1(11)
C19 C20 C21 C16 -0.4(11)
C19 C20 C21 C22 -179.5(7)
C5 N3 C22 C21 60.7(8)
C4 N3 C22 C21 -174.5(6)
Cu1 N3 C22 C21 -58.2(7)
C16 C21 C22 N3 58.1(9)
C20 C21 C22 N3 -122.8(7)
